data_4505765
loop_
_publ_author_name
'Bond, Andrew D.'
'Feeder, Neil'
'Redman, James E.'
'Teat, Simon J.'
'Sanders, Jeremy K. M.'

_publ_section_title
;
 Molecular Conformation and Intermolecular Interactions in the Crystal
 Structures of Free-Base 5,15-Diarylporphyrins
;
_journal_issue 1
_journal_name_full 'Crystal Growth &amp; Design'
_journal_page_first 27
_journal_paper_doi 10.1021/cg010029u
_journal_volume 2
_journal_year 2002
_chemical_formula_moiety 'C60 H78 N4'
_chemical_formula_sum 'C60 H78 N4'
_chemical_formula_weight 855.26
_chemical_name_systematic
; 
 5,15-diphenyl-2,8,12,18-tetrahexyl-3,7,13,17-tetramethylporphyrin, alpha form 
;
_space_group_IT_number 2
_symmetry_cell_setting triclinic
_symmetry_space_group_name_Hall '-P 1'
_symmetry_space_group_name_H-M 'P -1'
_atom_sites_solution_hydrogens geom
_atom_sites_solution_primary direct
_atom_sites_solution_secondary difmap
_cell_angle_alpha 99.730(10)
_cell_angle_beta 92.87(2)
_cell_angle_gamma 87.860(10)
_cell_formula_units_Z 1
_cell_length_a 10.974(2)
_cell_length_b 17.163(3)
_cell_length_c 6.895(2)
_cell_measurement_reflns_used 4861
_cell_measurement_temperature 210(2)
_cell_measurement_theta_max 22.49
_cell_measurement_theta_min 1.86
_cell_volume 1277.8(5)
_computing_cell_refinement 'R-Axis PROCESS (MSC, 1995)'
_computing_data_collection 'R-Axis PROCESS (MSC, 1995)'
_computing_data_reduction 'R-Axis PROCESS (MSC, 1995)'
_computing_molecular_graphics 'XP (Sheldrick, 1993)'
_computing_publication_material 'SHELXL-97 (Sheldrick, 1997)'
_computing_structure_refinement 'SHELXL-97 (Sheldrick, 1997)'
_computing_structure_solution 'SIR-92 (Altomare et al., 1994)'
_diffrn_ambient_temperature 210(2)
_diffrn_measured_fraction_theta_full 0.883
_diffrn_measured_fraction_theta_max 0.883
_diffrn_measurement_device_type 'Rigaku R-AXIS IIc'
_diffrn_measurement_method '/f scans'
_diffrn_radiation_monochromator graphite
_diffrn_radiation_source 'Rotating anode'
_diffrn_radiation_type MoK\a
_diffrn_radiation_wavelength 0.7107
_diffrn_reflns_av_R_equivalents 0.1006
_diffrn_reflns_av_sigmaI/netI 0.2265
_diffrn_reflns_limit_h_max 11
_diffrn_reflns_limit_h_min 0
_diffrn_reflns_limit_k_max 18
_diffrn_reflns_limit_k_min -18
_diffrn_reflns_limit_l_max 7
_diffrn_reflns_limit_l_min -7
_diffrn_reflns_number 4861
_diffrn_reflns_theta_full 22.50
_diffrn_reflns_theta_max 22.49
_diffrn_reflns_theta_min 1.86
_diffrn_standards_number 0
_exptl_absorpt_coefficient_mu 0.064
_exptl_absorpt_correction_type none
_exptl_crystal_colour red
_exptl_crystal_density_diffrn 1.111
_exptl_crystal_density_method 'not measured'
_exptl_crystal_description plate
_exptl_crystal_F_000 466
_exptl_crystal_size_max 0.20
_exptl_crystal_size_mid 0.12
_exptl_crystal_size_min 0.02
_refine_diff_density_max 0.419
_refine_diff_density_min -0.375
_refine_diff_density_rms 0.064
_refine_ls_extinction_coef 0.040(7)
_refine_ls_extinction_expression Fc^*^=kFc[1+0.001xFc^2^\l^3^/sin(2\q)]^-1/4^
_refine_ls_extinction_method SHELXL
_refine_ls_goodness_of_fit_ref 1.035
_refine_ls_hydrogen_treatment mixed
_refine_ls_matrix_type full
_refine_ls_number_parameters 279
_refine_ls_number_reflns 2962
_refine_ls_number_restraints 18
_refine_ls_restrained_S_all 1.048
_refine_ls_R_factor_all 0.1903
_refine_ls_R_factor_gt 0.1038
_refine_ls_shift/su_max 0.001
_refine_ls_shift/su_mean 0.000
_refine_ls_structure_factor_coef Fsqd
_refine_ls_weighting_details 'calc w=1/[\s^2^(Fo^2^)+(0.0918P)^2^+0.0000P] where P=(Fo^2^+2Fc^2^)/3'
_refine_ls_weighting_scheme calc
_refine_ls_wR_factor_gt 0.2120
_refine_ls_wR_factor_ref 0.2507
_reflns_number_gt 1450
_reflns_number_total 2962
_reflns_threshold_expression >2sigma(I)
_cod_data_source_file cg010029u.cif
_cod_data_source_block js9822
_cod_original_sg_symbol_H-M P-1
_cod_database_code 4505765

loop_
_symmetry_equiv_pos_as_xyz
'x, y, z'
'-x, -y, -z'

loop_
_atom_site_label
_atom_site_type_symbol
_atom_site_fract_x
_atom_site_fract_y
_atom_site_fract_z
_atom_site_U_iso_or_equiv
_atom_site_adp_type
_atom_site_occupancy
_atom_site_symmetry_multiplicity
_atom_site_calc_flag
_atom_site_refinement_flags
_atom_site_disorder_assembly
_atom_site_disorder_group
N1 N 0.9533(4) 0.0980(3) -0.1410(7) 0.0357(15) Uani 1 1 d . . .
H100 H 0.9739 0.0527 -0.1059 0.043 Uiso 1 1 calc R . .
N2 N 0.8994(4) -0.0576(3) -0.2407(7) 0.0331(14) Uani 1 1 d . . .
C10 C 0.9423(5) -0.1859(4) -0.1339(9) 0.0386(19) Uani 1 1 d . . .
H10 H 0.9265 -0.2398 -0.1745 0.046 Uiso 1 1 calc R . .
C1 C 0.9891(5) 0.1698(4) -0.0450(9) 0.0329(17) Uani 1 1 d . . .
C2 C 0.9411(6) 0.2299(4) -0.1532(10) 0.0408(19) Uani 1 1 d . B .
C3 C 0.8722(5) 0.1912(4) -0.3088(9) 0.0365(18) Uani 1 1 d . . .
C4 C 0.8800(5) 0.1078(4) -0.3011(9) 0.0340(17) Uani 1 1 d . . .
C5 C 0.8222(5) 0.0454(4) -0.4257(9) 0.0351(18) Uani 1 1 d . . .
C6 C 0.8361(5) -0.0338(4) -0.4016(8) 0.0314(17) Uani 1 1 d . . .
C7 C 0.7911(5) -0.1039(4) -0.5325(9) 0.0377(19) Uani 1 1 d . . .
C8 C 0.8262(6) -0.1680(5) -0.4457(9) 0.0399(19) Uani 1 1 d . . .
C9 C 0.8935(5) -0.1380(5) -0.2615(9) 0.0362(18) Uani 1 1 d . . .
C11 C 0.8019(7) 0.2354(5) -0.4546(11) 0.065(3) Uani 1 1 d . . .
H11A H 0.7174 0.2198 -0.4666 0.078 Uiso 1 1 calc R . .
H11B H 0.8379 0.2227 -0.5821 0.078 Uiso 1 1 calc R . .
H11C H 0.8055 0.2919 -0.4079 0.078 Uiso 1 1 calc R . .
C12 C 0.7215(6) -0.1093(4) -0.7270(9) 0.048(2) Uani 1 1 d . . .
H12A H 0.7089 -0.1644 -0.7820 0.057 Uiso 1 1 calc R . .
H12B H 0.7675 -0.0852 -0.8166 0.057 Uiso 1 1 calc R . .
H12C H 0.6430 -0.0818 -0.7081 0.057 Uiso 1 1 calc R . .
C13 C 0.7330(5) 0.0640(4) -0.5857(9) 0.0368(18) Uani 1 1 d . . .
C14 C 0.7678(6) 0.0732(5) -0.7691(9) 0.049(2) Uani 1 1 d . . .
H14 H 0.8509 0.0693 -0.7971 0.059 Uiso 1 1 calc R . .
C15 C 0.6823(6) 0.0881(5) -0.9119(10) 0.055(2) Uani 1 1 d . . .
H15 H 0.7074 0.0948 -1.0362 0.066 Uiso 1 1 calc R . .
C16 C 0.5597(6) 0.0932(5) -0.8732(10) 0.054(2) Uani 1 1 d . . .
H16 H 0.5012 0.1017 -0.9724 0.065 Uiso 1 1 calc R . .
C17 C 0.5236(6) 0.0858(5) -0.6904(10) 0.055(2) Uani 1 1 d . . .
H17 H 0.4404 0.0907 -0.6626 0.066 Uiso 1 1 calc R . .
C18 C 0.6095(5) 0.0712(4) -0.5466(9) 0.044(2) Uani 1 1 d . . .
H18 H 0.5844 0.0659 -0.4212 0.053 Uiso 1 1 calc R . .
C19 C 0.9609(6) 0.3164(5) -0.0898(10) 0.050(2) Uani 1 1 d . . .
H19A H 0.9501 0.3430 -0.2048 0.060 Uiso 1 1 calc R A 1
H19B H 1.0450 0.3240 -0.0371 0.060 Uiso 1 1 calc R A 1
C20' C 0.8729(8) 0.3546(5) 0.0669(15) 0.085(3) Uani 0.45 1 d P B 2
H20A H 0.8669 0.3207 0.1668 0.102 Uiso 0.45 1 calc PR B 2
H20B H 0.7914 0.3613 0.0060 0.102 Uiso 0.45 1 calc PR B 2
C21' C 0.9214(16) 0.4356(12) 0.163(2) 0.060(4) Uiso 0.45 1 d PD B 2
H21A H 1.0023 0.4268 0.2239 0.072 Uiso 0.45 1 calc PR B 2
H21B H 0.9328 0.4663 0.0580 0.072 Uiso 0.45 1 calc PR B 2
C22' C 0.847(2) 0.4855(13) 0.315(3) 0.135(7) Uiso 0.45 1 d PD B 2
H22A H 0.8867 0.5362 0.3563 0.162 Uiso 0.45 1 calc PR B 2
H22B H 0.7668 0.4966 0.2543 0.162 Uiso 0.45 1 calc PR B 2
C23' C 0.828(2) 0.4512(14) 0.489(3) 0.130(4) Uiso 0.45 1 d PD B 2
H23A H 0.9077 0.4454 0.5568 0.156 Uiso 0.45 1 calc PR B 2
H23B H 0.7973 0.3979 0.4459 0.156 Uiso 0.45 1 calc PR B 2
C24' C 0.744(2) 0.4943(17) 0.634(3) 0.133(5) Uiso 0.45 1 d PD B 2
H24A H 0.7426 0.4671 0.7458 0.159 Uiso 0.45 1 calc PR B 2
H24B H 0.6630 0.4966 0.5730 0.159 Uiso 0.45 1 calc PR B 2
H24C H 0.7726 0.5476 0.6775 0.159 Uiso 0.45 1 calc PR B 2
C20 C 0.8729(8) 0.3546(5) 0.0669(15) 0.085(3) Uani 0.55 1 d P B 1
H20C H 0.8890 0.3304 0.1848 0.102 Uiso 0.55 1 calc PR B 1
H20D H 0.7895 0.3418 0.0177 0.102 Uiso 0.55 1 calc PR B 1
C21 C 0.8789(12) 0.4449(10) 0.128(2) 0.060(4) Uiso 0.55 1 d PD B 1
H21C H 0.9577 0.4565 0.1981 0.072 Uiso 0.55 1 calc PR B 1
H21D H 0.8786 0.4680 0.0072 0.072 Uiso 0.55 1 calc PR B 1
C22 C 0.7808(17) 0.4875(12) 0.254(2) 0.135(7) Uiso 0.55 1 d PD B 1
H22C H 0.8073 0.5411 0.3074 0.162 Uiso 0.55 1 calc PR B 1
H22D H 0.7066 0.4922 0.1716 0.162 Uiso 0.55 1 calc PR B 1
C23 C 0.7514(18) 0.4485(11) 0.418(3) 0.130(4) Uiso 0.55 1 d PD B 1
H23C H 0.8282 0.4291 0.4743 0.156 Uiso 0.55 1 calc PR B 1
H23D H 0.7035 0.4021 0.3641 0.156 Uiso 0.55 1 calc PR B 1
C24 C 0.6845(18) 0.4948(14) 0.580(2) 0.133(5) Uiso 0.55 1 d PD B 1
H24D H 0.6737 0.4625 0.6801 0.159 Uiso 0.55 1 calc PR B 1
H24E H 0.6052 0.5113 0.5296 0.159 Uiso 0.55 1 calc PR B 1
H24F H 0.7302 0.5410 0.6364 0.159 Uiso 0.55 1 calc PR B 1
C25 C 0.8019(6) -0.2524(5) -0.5238(10) 0.056(2) Uani 1 1 d . . .
H25A H 0.8649 -0.2854 -0.4687 0.067 Uiso 1 1 calc R . .
H25B H 0.8091 -0.2614 -0.6670 0.067 Uiso 1 1 calc R . .
C26 C 0.6763(7) -0.2793(4) -0.4782(11) 0.059(2) Uani 1 1 d . D .
H26A H 0.6648 -0.3332 -0.5493 0.071 Uiso 1 1 calc R . .
H26B H 0.6136 -0.2450 -0.5295 0.071 Uiso 1 1 calc R . .
C27 C 0.6549(7) -0.2785(5) -0.2562(10) 0.074(3) Uani 1 1 d D . .
H27A H 0.7149 -0.3143 -0.2040 0.089 Uiso 1 1 calc R C 1
H27B H 0.6670 -0.2251 -0.1827 0.089 Uiso 1 1 calc R C 1
C28 C 0.5266(10) -0.3041(6) -0.2266(12) 0.109(4) Uani 0.50 1 d PD D 1
H28A H 0.4666 -0.2640 -0.2592 0.130 Uiso 0.50 1 calc PR D 1
H28B H 0.5098 -0.3541 -0.3141 0.130 Uiso 0.50 1 calc PR D 1
C29 C 0.5162(16) -0.3143(12) -0.014(2) 0.130(4) Uiso 0.50 1 d PD D 1
H29A H 0.5531 -0.2692 0.0722 0.156 Uiso 0.50 1 calc PR D 1
H29B H 0.4296 -0.3142 0.0149 0.156 Uiso 0.50 1 calc PR D 1
C30 C 0.576(2) -0.3874(12) 0.030(3) 0.133(5) Uiso 0.50 1 d PD D 1
H30A H 0.5665 -0.3909 0.1672 0.159 Uiso 0.50 1 calc PR D 1
H30B H 0.6616 -0.3875 0.0037 0.159 Uiso 0.50 1 calc PR D 1
H30C H 0.5380 -0.4324 -0.0527 0.159 Uiso 0.50 1 calc PR D 1
C28' C 0.5266(10) -0.3041(6) -0.2266(12) 0.109(4) Uani 0.50 1 d PD D 2
H28C H 0.4682 -0.2744 -0.3004 0.130 Uiso 0.50 1 calc PR D 2
H28D H 0.5200 -0.3602 -0.2829 0.130 Uiso 0.50 1 calc PR D 2
C29' C 0.4915(17) -0.2926(11) -0.020(2) 0.130(4) Uiso 0.50 1 d PD D 2
H29C H 0.4098 -0.2674 -0.0117 0.156 Uiso 0.50 1 calc PR D 2
H29D H 0.5481 -0.2560 0.0596 0.156 Uiso 0.50 1 calc PR D 2
C30' C 0.491(2) -0.3661(14) 0.067(3) 0.133(5) Uiso 0.50 1 d PD D 2
H30D H 0.4720 -0.3528 0.2052 0.159 Uiso 0.50 1 calc PR D 2
H30E H 0.5700 -0.3927 0.0555 0.159 Uiso 0.50 1 calc PR D 2
H30F H 0.4290 -0.4008 -0.0021 0.159 Uiso 0.50 1 calc PR D 2

loop_
_atom_site_aniso_label
_atom_site_aniso_U_11
_atom_site_aniso_U_22
_atom_site_aniso_U_33
_atom_site_aniso_U_23
_atom_site_aniso_U_13
_atom_site_aniso_U_12
N1 0.037(3) 0.038(4) 0.032(3) 0.010(3) 0.000(3) 0.003(3)
N2 0.029(3) 0.039(4) 0.032(3) 0.006(3) 0.004(3) -0.002(3)
C10 0.041(4) 0.038(5) 0.037(4) 0.009(4) 0.000(3) -0.001(3)
C1 0.035(4) 0.028(5) 0.036(4) 0.007(3) 0.004(3) -0.003(3)
C2 0.038(4) 0.048(6) 0.042(4) 0.024(4) 0.002(3) -0.007(4)
C3 0.034(4) 0.049(5) 0.031(4) 0.019(4) 0.001(3) -0.003(3)
C4 0.038(4) 0.040(5) 0.027(4) 0.016(3) -0.001(3) 0.004(3)
C5 0.028(3) 0.051(6) 0.026(4) 0.002(4) 0.005(3) 0.003(3)
C6 0.026(3) 0.047(5) 0.022(3) 0.006(3) 0.008(3) 0.001(3)
C7 0.030(4) 0.051(5) 0.031(4) 0.005(4) 0.002(3) -0.002(3)
C8 0.041(4) 0.046(5) 0.027(4) -0.011(4) 0.005(3) -0.006(4)
C9 0.027(3) 0.045(5) 0.035(4) 0.001(4) 0.004(3) -0.005(3)
C11 0.079(6) 0.052(6) 0.067(5) 0.023(4) -0.024(5) 0.001(4)
C12 0.049(4) 0.052(6) 0.039(4) 0.003(4) -0.010(4) -0.001(4)
C13 0.034(4) 0.051(5) 0.027(4) 0.011(3) -0.001(3) -0.007(3)
C14 0.033(4) 0.093(7) 0.026(4) 0.020(4) 0.002(3) -0.006(4)
C15 0.039(4) 0.087(7) 0.042(5) 0.021(4) 0.009(4) -0.001(4)
C16 0.047(5) 0.082(7) 0.035(4) 0.020(4) -0.012(4) -0.007(4)
C17 0.039(4) 0.074(6) 0.052(5) 0.017(4) -0.003(4) 0.001(4)
C18 0.034(4) 0.066(6) 0.033(4) 0.014(4) 0.007(3) 0.010(4)
C19 0.055(5) 0.047(6) 0.052(5) 0.018(4) 0.000(4) -0.011(4)
C20' 0.077(6) 0.051(7) 0.123(8) -0.001(6) 0.020(6) -0.011(5)
C20 0.077(6) 0.051(7) 0.123(8) -0.001(6) 0.020(6) -0.011(5)
C25 0.056(5) 0.069(6) 0.040(4) 0.005(4) -0.011(4) -0.003(4)
C26 0.077(6) 0.039(5) 0.058(5) 0.001(4) -0.016(5) -0.018(4)
C27 0.088(6) 0.082(7) 0.054(5) 0.018(5) -0.016(5) -0.035(5)
C28 0.125(9) 0.106(10) 0.091(8) -0.011(7) 0.016(7) -0.062(7)
C28' 0.125(9) 0.106(10) 0.091(8) -0.011(7) 0.016(7) -0.062(7)

loop_
_atom_type_symbol
_atom_type_description
_atom_type_scat_dispersion_real
_atom_type_scat_dispersion_imag
_atom_type_scat_source
C C 0.0033 0.0016 'International Tables Vol C Tables 4.2.6.8 and 6.1.1.4'
H H 0.0000 0.0000 'International Tables Vol C Tables 4.2.6.8 and 6.1.1.4'
N N 0.0061 0.0033 'International Tables Vol C Tables 4.2.6.8 and 6.1.1.4'

loop_
_geom_angle_atom_site_label_1
_geom_angle_atom_site_label_2
_geom_angle_atom_site_label_3
_geom_angle
_geom_angle_site_symmetry_1
_geom_angle_site_symmetry_3
C1 N1 C4 109.3(6) . .
C1 N1 H100 125.4 . .
C4 N1 H100 125.4 . .
C9 N2 C6 107.8(5) . .
C9 C10 C1 132.5(7) . 2_755
C9 C10 H10 113.8 . .
C1 C10 H10 113.8 2_755 .
N1 C1 C10 127.2(6) . 2_755
N1 C1 C2 108.9(5) . .
C10 C1 C2 123.8(6) 2_755 .
C3 C2 C1 106.0(6) . .
C3 C2 C19 130.0(6) . .
C1 C2 C19 123.9(6) . .
C2 C3 C4 108.3(5) . .
C2 C3 C11 121.8(7) . .
C4 C3 C11 129.8(6) . .
N1 C4 C5 123.6(6) . .
N1 C4 C3 107.4(5) . .
C5 C4 C3 129.0(5) . .
C6 C5 C4 123.6(5) . .
C6 C5 C13 117.2(5) . .
C4 C5 C13 119.0(6) . .
N2 C6 C5 123.0(6) . .
N2 C6 C7 108.8(6) . .
C5 C6 C7 128.2(5) . .
C8 C7 C6 106.9(5) . .
C8 C7 C12 124.1(6) . .
C6 C7 C12 129.0(6) . .
C7 C8 C9 107.2(6) . .
C7 C8 C25 126.8(6) . .
C9 C8 C25 126.0(7) . .
N2 C9 C10 127.2(6) . .
N2 C9 C8 109.3(6) . .
C10 C9 C8 123.4(7) . .
C3 C11 H11A 109.5 . .
C3 C11 H11B 109.5 . .
H11A C11 H11B 109.5 . .
C3 C11 H11C 109.5 . .
H11A C11 H11C 109.5 . .
H11B C11 H11C 109.5 . .
C7 C12 H12A 109.5 . .
C7 C12 H12B 109.5 . .
H12A C12 H12B 109.5 . .
C7 C12 H12C 109.5 . .
H12A C12 H12C 109.5 . .
H12B C12 H12C 109.5 . .
C14 C13 C18 118.6(5) . .
C14 C13 C5 123.0(6) . .
C18 C13 C5 118.3(6) . .
C15 C14 C13 120.7(6) . .
C15 C14 H14 119.6 . .
C13 C14 H14 119.6 . .
C14 C15 C16 120.2(7) . .
C14 C15 H15 119.9 . .
C16 C15 H15 119.9 . .
C17 C16 C15 119.9(6) . .
C17 C16 H16 120.1 . .
C15 C16 H16 120.1 . .
C16 C17 C18 119.9(7) . .
C16 C17 H17 120.1 . .
C18 C17 H17 120.1 . .
C17 C18 C13 120.6(7) . .
C17 C18 H18 119.7 . .
C13 C18 H18 119.7 . .
C2 C19 C20' 112.5(6) . .
C2 C19 H19A 109.1 . .
C20' C19 H19A 109.1 . .
C2 C19 H19B 109.1 . .
C20' C19 H19B 109.1 . .
H19A C19 H19B 107.8 . .
C19 C20' C21' 108.7(9) . .
C19 C20' H20A 110.0 . .
C21' C20' H20A 110.0 . .
C19 C20' H20B 110.0 . .
C21' C20' H20B 110.0 . .
H20A C20' H20B 108.3 . .
C22' C21' C20' 118.1(16) . .
C22' C21' H21A 107.8 . .
C20' C21' H21A 107.8 . .
C22' C21' H21B 107.8 . .
C20' C21' H21B 107.8 . .
H21A C21' H21B 107.1 . .
C23' C22' C21' 115.2(11) . .
C23' C22' H22A 108.5 . .
C21' C22' H22A 108.5 . .
C23' C22' H22B 108.5 . .
C21' C22' H22B 108.5 . .
H22A C22' H22B 107.5 . .
C22' C23' C24' 117.2(11) . .
C22' C23' H23A 108.0 . .
C24' C23' H23A 108.0 . .
C22' C23' H23B 108.0 . .
C24' C23' H23B 108.0 . .
H23A C23' H23B 107.2 . .
C23' C24' H24A 109.5 . .
C23' C24' H24B 109.5 . .
H24A C24' H24B 109.5 . .
C23' C24' H24C 109.5 . .
H24A C24' H24C 109.5 . .
H24B C24' H24C 109.5 . .
C22 C21 H21C 107.7 . .
C22 C21 H21D 107.7 . .
H21C C21 H21D 107.1 . .
C23 C22 C21 114.0(10) . .
C23 C22 H22C 108.8 . .
C21 C22 H22C 108.8 . .
C23 C22 H22D 108.8 . .
C21 C22 H22D 108.8 . .
H22C C22 H22D 107.6 . .
C22 C23 C24 118.0(11) . .
C22 C23 H23C 107.8 . .
C24 C23 H23C 107.8 . .
C22 C23 H23D 107.8 . .
C24 C23 H23D 107.8 . .
H23C C23 H23D 107.1 . .
C23 C24 H24D 109.5 . .
C23 C24 H24E 109.5 . .
H24D C24 H24E 109.5 . .
C23 C24 H24F 109.5 . .
H24D C24 H24F 109.5 . .
H24E C24 H24F 109.5 . .
C8 C25 C26 114.6(6) . .
C8 C25 H25A 108.6 . .
C26 C25 H25A 108.6 . .
C8 C25 H25B 108.6 . .
C26 C25 H25B 108.6 . .
H25A C25 H25B 107.6 . .
C25 C26 C27 115.5(5) . .
C25 C26 H26A 108.4 . .
C27 C26 H26A 108.4 . .
C25 C26 H26B 108.4 . .
C27 C26 H26B 108.4 . .
H26A C26 H26B 107.5 . .
C28 C27 C26 111.3(6) . .
C28 C27 H27A 109.4 . .
C26 C27 H27A 109.4 . .
C28 C27 H27B 109.4 . .
C26 C27 H27B 109.4 . .
H27A C27 H27B 108.0 . .
C29 C28 C27 109.4(8) . .
C29 C28 H28A 109.8 . .
C27 C28 H28A 109.8 . .
C29 C28 H28B 109.8 . .
C27 C28 H28B 109.8 . .
H28A C28 H28B 108.2 . .
C30 C29 C28 112.9(10) . .
C30 C29 H29A 109.0 . .
C28 C29 H29A 109.0 . .
C30 C29 H29B 109.0 . .
C28 C29 H29B 109.0 . .
H29A C29 H29B 107.8 . .
C29 C30 H30A 109.5 . .
C29 C30 H30B 109.5 . .
H30A C30 H30B 109.5 . .
C29 C30 H30C 109.5 . .
H30A C30 H30C 109.5 . .
H30B C30 H30C 109.5 . .
C30' C29' H29C 108.5 . .
C30' C29' H29D 108.5 . .
H29C C29' H29D 107.5 . .
C29' C30' H30D 109.5 . .
C29' C30' H30E 109.5 . .
H30D C30' H30E 109.5 . .
C29' C30' H30F 109.5 . .
H30D C30' H30F 109.5 . .
H30E C30' H30F 109.5 . .

loop_
_geom_bond_atom_site_label_1
_geom_bond_atom_site_label_2
_geom_bond_distance
_geom_bond_site_symmetry_2
N1 C1 1.359(7) .
N1 C4 1.363(7) .
N1 H100 0.8700 .
N2 C9 1.367(8) .
N2 C6 1.391(7) .
C10 C9 1.379(9) .
C10 C1 1.405(8) 2_755
C10 H10 0.9400 .
C1 C10 1.405(8) 2_755
C1 C2 1.441(9) .
C2 C3 1.370(8) .
C2 C19 1.497(9) .
C3 C4 1.439(9) .
C3 C11 1.523(9) .
C4 C5 1.405(9) .
C5 C6 1.398(9) .
C5 C13 1.505(8) .
C6 C7 1.463(9) .
C7 C8 1.373(9) .
C7 C12 1.500(8) .
C8 C9 1.462(8) .
C8 C25 1.487(10) .
C11 H11A 0.9700 .
C11 H11B 0.9700 .
C11 H11C 0.9700 .
C12 H12A 0.9700 .
C12 H12B 0.9700 .
C12 H12C 0.9700 .
C13 C14 1.374(8) .
C13 C18 1.392(8) .
C14 C15 1.374(8) .
C14 H14 0.9400 .
C15 C16 1.382(9) .
C15 H15 0.9400 .
C16 C17 1.367(9) .
C16 H16 0.9400 .
C17 C18 1.382(8) .
C17 H17 0.9400 .
C18 H18 0.9400 .
C19 C20' 1.532(10) .
C19 H19A 0.9800 .
C19 H19B 0.9800 .
C20' C21' 1.54(2) .
C20' H20A 0.9800 .
C20' H20B 0.9800 .
C21' C22' 1.495(11) .
C21' H21A 0.9800 .
C21' H21B 0.9800 .
C22' C23' 1.449(11) .
C22' H22A 0.9800 .
C22' H22B 0.9800 .
C23' C24' 1.475(11) .
C23' H23A 0.9800 .
C23' H23B 0.9800 .
C24' H24A 0.9700 .
C24' H24B 0.9700 .
C24' H24C 0.9700 .
C21 C22 1.508(10) .
C21 H21C 0.9800 .
C21 H21D 0.9800 .
C22 C23 1.460(11) .
C22 H22C 0.9800 .
C22 H22D 0.9800 .
C23 C24 1.467(10) .
C23 H23C 0.9800 .
C23 H23D 0.9800 .
C24 H24D 0.9700 .
C24 H24E 0.9700 .
C24 H24F 0.9700 .
C25 C26 1.534(10) .
C25 H25A 0.9800 .
C25 H25B 0.9800 .
C26 C27 1.557(9) .
C26 H26A 0.9800 .
C26 H26B 0.9800 .
C27 C28 1.524(11) .
C27 H27A 0.9800 .
C27 H27B 0.9800 .
C28 C29 1.516(11) .
C28 H28A 0.9800 .
C28 H28B 0.9800 .
C29 C30 1.463(11) .
C29 H29A 0.9800 .
C29 H29B 0.9800 .
C30 H30A 0.9700 .
C30 H30B 0.9700 .
C30 H30C 0.9700 .
C29' C30' 1.488(11) .
C29' H29C 0.9800 .
C29' H29D 0.9800 .
C30' H30D 0.9700 .
C30' H30E 0.9700 .
C30' H30F 0.9700 .

loop_
_geom_torsion_atom_site_label_1
_geom_torsion_atom_site_label_2
_geom_torsion_atom_site_label_3
_geom_torsion_atom_site_label_4
_geom_torsion
_geom_torsion_site_symmetry_1
_geom_torsion_site_symmetry_4
C4 N1 C1 C10 175.1(6) . 2_755
C4 N1 C1 C2 -2.8(7) . .
N1 C1 C2 C3 2.7(7) . .
C10 C1 C2 C3 -175.3(6) 2_755 .
N1 C1 C2 C19 179.2(6) . .
C10 C1 C2 C19 1.2(10) 2_755 .
C1 C2 C3 C4 -1.7(8) . .
C19 C2 C3 C4 -177.9(7) . .
C1 C2 C3 C11 177.7(6) . .
C19 C2 C3 C11 1.5(12) . .
C1 N1 C4 C5 -176.4(6) . .
C1 N1 C4 C3 1.7(7) . .
C2 C3 C4 N1 0.1(8) . .
C11 C3 C4 N1 -179.2(7) . .
C2 C3 C4 C5 178.0(6) . .
C11 C3 C4 C5 -1.3(12) . .
N1 C4 C5 C6 -1.7(10) . .
C3 C4 C5 C6 -179.3(7) . .
N1 C4 C5 C13 173.7(6) . .
C3 C4 C5 C13 -3.9(10) . .
C9 N2 C6 C5 178.9(6) . .
C9 N2 C6 C7 -1.6(7) . .
C4 C5 C6 N2 6.3(9) . .
C13 C5 C6 N2 -169.1(6) . .
C4 C5 C6 C7 -173.0(6) . .
C13 C5 C6 C7 11.5(9) . .
N2 C6 C7 C8 1.2(7) . .
C5 C6 C7 C8 -179.4(7) . .
N2 C6 C7 C12 -177.9(6) . .
C5 C6 C7 C12 1.5(10) . .
C6 C7 C8 C9 -0.3(7) . .
C12 C7 C8 C9 178.9(6) . .
C6 C7 C8 C25 -179.8(6) . .
C12 C7 C8 C25 -0.6(11) . .
C6 N2 C9 C10 -178.9(6) . .
C6 N2 C9 C8 1.4(7) . .
C1 C10 C9 N2 -1.2(12) 2_755 .
C1 C10 C9 C8 178.5(7) 2_755 .
C7 C8 C9 N2 -0.7(8) . .
C25 C8 C9 N2 178.8(6) . .
C7 C8 C9 C10 179.6(6) . .
C25 C8 C9 C10 -0.9(11) . .
C6 C5 C13 C14 -97.8(8) . .
C4 C5 C13 C14 86.6(8) . .
C6 C5 C13 C18 81.3(8) . .
C4 C5 C13 C18 -94.4(8) . .
C18 C13 C14 C15 -0.8(11) . .
C5 C13 C14 C15 178.2(7) . .
C13 C14 C15 C16 -0.7(12) . .
C14 C15 C16 C17 2.0(12) . .
C15 C16 C17 C18 -1.8(12) . .
C16 C17 C18 C13 0.2(11) . .
C14 C13 C18 C17 1.1(11) . .
C5 C13 C18 C17 -178.0(7) . .
C3 C2 C19 C20' 94.3(9) . .
C1 C2 C19 C20' -81.3(9) . .
C2 C19 C20' C21' 164.5(9) . .
C19 C20' C21' C22' 177.3(12) . .
C20' C21' C22' C23' 62(3) . .
C21' C22' C23' C24' -174(2) . .
C21 C22 C23 C24 163.1(18) . .
C7 C8 C25 C26 -83.7(9) . .
C9 C8 C25 C26 97.0(8) . .
C8 C25 C26 C27 -65.3(8) . .
C25 C26 C27 C28 178.5(8) . .
C26 C27 C28 C29 171.6(10) . .
C27 C28 C29 C30 -76.3(19) . .
